data_4512492
loop_
_publ_author_name
'Tidey, Jeremiah P.'
'O'Connor, Alice E'
'Markevich, Alexander'
'Bichoutskaia, Elena'
'Cavan, Joseph J. P.'
'Lawrance, Geoffrey A.'
'Wong, Henry L. S.'
'McMaster, Jonathan'
'Schr\"oder, Martin'
'Blake, Alexander J.'

_publ_section_title
;
 Epitaxial Retrieval of a Disappearing Polymorph.
;
_journal_issue 1
_journal_name_full 'Crystal growth &amp; design'
_journal_page_first 115
_journal_page_last 123
_journal_paper_doi 10.1021/cg500967w
_journal_volume 15
_journal_year 2015
_chemical_formula_moiety 'C6 H12 Cl2 O Pd S2'
_chemical_formula_sum 'C6 H12 Cl2 O Pd S2'
_chemical_formula_weight 341.58
_chemical_name_systematic
;
 ?
;
_space_group_crystal_system monoclinic
_space_group_IT_number 14
_space_group_name_Hall '-P 2yn'
_space_group_name_H-M_alt 'P 1 21/n 1'
_symmetry_space_group_name_Hall '-P 2yn'
_symmetry_space_group_name_H-M 'P 1 21/n 1'
_atom_sites_solution_hydrogens geom
_atom_sites_solution_primary direct
_atom_sites_solution_secondary difmap
_audit_creation_date 2014-06-02
_audit_creation_method
;
Olex2 1.2
(compiled 2014.03.20 svn.r2914 for OlexSys, GUI svn.r4816)
;
_cell_angle_alpha 90
_cell_angle_beta 105.125(4)
_cell_angle_gamma 90
_cell_formula_units_Z 4
_cell_length_a 8.4502(4)
_cell_length_b 12.1807(5)
_cell_length_c 10.3745(4)
_cell_measurement_reflns_used 1244
_cell_measurement_temperature 293(2)
_cell_measurement_theta_max 28.1429
_cell_measurement_theta_min 3.0054
_cell_volume 1030.85(8)
_computing_cell_refinement
;
CrysAlisPro, Agilent Technologies,
Version 1.171.36.32 (release 02-08-2013 CrysAlis171 .NET)
(compiled Aug  2 2013,16:46:58)
;
_computing_data_collection
;
CrysAlisPro, Agilent Technologies,
Version 1.171.36.32 (release 02-08-2013 CrysAlis171 .NET)
(compiled Aug  2 2013,16:46:58)
;
_computing_data_reduction
;
CrysAlisPro, Agilent Technologies,
Version 1.171.36.32 (release 02-08-2013 CrysAlis171 .NET)
(compiled Aug  2 2013,16:46:58)
;
_computing_molecular_graphics 'Olex2 (Dolomanov et al., 2009)'
_computing_publication_material 'Olex2 (Dolomanov et al., 2009)'
_computing_structure_refinement 'ShelXL (Sheldrick, 2008)'
_diffrn_ambient_temperature 293.0
_diffrn_detector_area_resol_mean 16.1592
_diffrn_measured_fraction_theta_full 0.998
_diffrn_measured_fraction_theta_max 0.902
_diffrn_measurement_device_type 'SuperNova, Single source at offset, Eos'
_diffrn_measurement_method '\w scans'
_diffrn_orient_matrix_UB_11 -0.0500402000
_diffrn_orient_matrix_UB_12 -0.0242822000
_diffrn_orient_matrix_UB_13 0.0374721000
_diffrn_orient_matrix_UB_21 -0.0474732000
_diffrn_orient_matrix_UB_22 -0.0259286000
_diffrn_orient_matrix_UB_23 -0.0586165000
_diffrn_orient_matrix_UB_31 0.0529658000
_diffrn_orient_matrix_UB_32 -0.0461397000
_diffrn_orient_matrix_UB_33 0.0131945000
_diffrn_radiation_monochromator mirror
_diffrn_radiation_type MoK\a
_diffrn_radiation_wavelength 0.71073
_diffrn_reflns_av_R_equivalents 0.0512
_diffrn_reflns_av_unetI/netI 0.0891
_diffrn_reflns_Laue_measured_fraction_full 0.998
_diffrn_reflns_Laue_measured_fraction_max 0.902
_diffrn_reflns_limit_h_max 10
_diffrn_reflns_limit_h_min -11
_diffrn_reflns_limit_k_max 13
_diffrn_reflns_limit_k_min -16
_diffrn_reflns_limit_l_max 13
_diffrn_reflns_limit_l_min -10
_diffrn_reflns_number 4597
_diffrn_reflns_point_group_measured_fraction_full 0.998
_diffrn_reflns_point_group_measured_fraction_max 0.902
_diffrn_reflns_theta_full 25.242
_diffrn_reflns_theta_max 28.143
_diffrn_reflns_theta_min 3.005
_diffrn_source 'SuperNova (Mo) X-ray Source'
_exptl_absorpt_coefficient_mu 2.673
_exptl_absorpt_correction_T_max 1.000
_exptl_absorpt_correction_T_min 0.721
_exptl_absorpt_correction_type gaussian
_exptl_absorpt_process_details
;
CrysAlisPro, Agilent Technologies,
Version 1.171.36.32 (release 02-08-2013 CrysAlis171 .NET)
(compiled Aug  2 2013,16:46:58)
Numerical absorption correction based on gaussian integration over
            a multifaceted crystal model
;
_exptl_crystal_colour orange
_exptl_crystal_density_diffrn 2.201
_exptl_crystal_density_method 'Not Measured'
_exptl_crystal_description block
_exptl_crystal_F_000 672
_exptl_crystal_size_max 0.2201
_exptl_crystal_size_mid 0.0957
_exptl_crystal_size_min 0.0267
_refine_diff_density_max 0.946
_refine_diff_density_min -0.778
_refine_diff_density_rms 0.182
_refine_ls_extinction_method none
_refine_ls_goodness_of_fit_ref 1.040
_refine_ls_hydrogen_treatment constr
_refine_ls_matrix_type full
_refine_ls_number_parameters 109
_refine_ls_number_reflns 2281
_refine_ls_number_restraints 0
_refine_ls_restrained_S_all 1.040
_refine_ls_R_factor_all 0.0780
_refine_ls_R_factor_gt 0.0475
_refine_ls_shift/su_max 0.001
_refine_ls_shift/su_mean 0.000
_refine_ls_structure_factor_coef Fsqd
_refine_ls_weighting_details
;
 w=1/[\s^2^(Fo^2^)+(0.0192P)^2^]
 where P=(Fo^2^+2Fc^2^)/3
;
_refine_ls_weighting_scheme calc
_refine_ls_wR_factor_gt 0.0754
_refine_ls_wR_factor_ref 0.0936
_reflns_Friedel_coverage 0.000
_reflns_number_gt 1633
_reflns_number_total 2281
_reflns_threshold_expression 'I > 2\s(I)'
_cod_data_source_file cg500967w_si_002.cif
_cod_data_source_block aPd
_cod_depositor_comments 'Adding full bibliography for 4512492--4512497.cif.'
_cod_database_code 4512492
_shelxl_version_number 2012-9
_chemical_oxdiff_formula 'Pd1 C6 H12 S2 O1 Cl2'
_shelx_space_group_comment
;
The symmetry employed for this shelxl refinement is uniquely defined
by the following loop, which should always be used as a source of
symmetry information in preference to the above space-group names.
They are only intended as comments.
;
_reflns_odcompleteness_completeness 99.77
_reflns_odcompleteness_iscentric 1
_reflns_odcompleteness_theta 26.32
_olex2_refinement_description
;
1. Fixed Uiso
 At 1.2 times of:
  All C(H,H) groups
2.a Secondary CH2 refined with riding coordinates:
 C5(H5A,H5B), C6(H6A,H6B), C3(H3A,H3B), C9(H9A,H9B), C2(H2A,H2B), C8(H8A,H8B)
;

loop_
_space_group_symop_operation_xyz
'x, y, z'
'-x+1/2, y+1/2, -z+1/2'
'-x, -y, -z'
'x-1/2, -y-1/2, z-1/2'

loop_
_atom_site_aniso_label
_atom_site_aniso_U_11
_atom_site_aniso_U_22
_atom_site_aniso_U_33
_atom_site_aniso_U_23
_atom_site_aniso_U_13
_atom_site_aniso_U_12
Pd1 0.0207(3) 0.0254(3) 0.0244(3) 0.0009(2) 0.0065(2) -0.0032(2)
Cl1 0.0441(12) 0.0434(11) 0.0329(10) -0.0094(8) 0.0072(8) -0.0074(9)
Cl2 0.0213(9) 0.0554(12) 0.0417(10) 0.0041(9) 0.0102(8) -0.0012(8)
S4 0.0264(10) 0.0269(9) 0.0271(9) -0.0016(7) 0.0095(7) 0.0031(7)
S7 0.0243(9) 0.0307(9) 0.0241(8) -0.0001(7) 0.0089(7) -0.0005(7)
O1 0.025(3) 0.036(3) 0.028(2) 0.001(2) 0.012(2) 0.005(2)
C2 0.023(4) 0.035(4) 0.032(4) 0.004(3) 0.008(3) -0.005(3)
C3 0.024(4) 0.046(4) 0.022(3) -0.003(3) 0.009(3) 0.000(3)
C5 0.021(4) 0.041(4) 0.022(3) -0.007(3) 0.003(3) -0.004(3)
C6 0.027(4) 0.039(4) 0.025(4) -0.001(3) 0.004(3) 0.007(3)
C8 0.036(4) 0.029(4) 0.024(3) -0.003(3) 0.012(3) 0.008(3)
C9 0.047(5) 0.022(4) 0.032(4) -0.001(3) 0.013(3) 0.002(3)

loop_
_atom_site_label
_atom_site_type_symbol
_atom_site_thermal_displace_type
_atom_site_fract_x
_atom_site_fract_y
_atom_site_fract_z
_atom_site_occupancy
_atom_site_U_iso_or_equiv
_atom_site_calc_flag
_atom_site_refinement_flags
Pd1 Pd Uani 0.03782(6) 0.90746(4) 0.15185(5) 1.000 0.0234(2) d .
Cl1 Cl Uani 0.1054(2) 1.01663(15) 0.34254(17) 1.000 0.0407(6) d .
Cl2 Cl Uani 0.3109(2) 0.88249(15) 0.15122(18) 1.000 0.0391(6) d .
S4 S Uani -0.2294(2) 0.92968(13) 0.14829(16) 1.000 0.0263(5) d .
S7 S Uani -0.0347(2) 0.79868(13) -0.02990(15) 1.000 0.0259(5) d .
O1 O Uani -0.0944(5) 0.7012(3) 0.2327(4) 1.000 0.0287(16) d .
C2 C Uani -0.2331(8) 0.7258(5) 0.2813(6) 1.000 0.030(2) d .
C3 C Uani -0.2520(8) 0.8489(5) 0.2904(6) 1.000 0.030(2) d .
C5 C Uani -0.3481(8) 0.8511(5) 0.0050(6) 1.000 0.029(2) d .
C6 C Uani -0.2525(8) 0.8210(6) -0.0940(6) 1.000 0.031(2) d .
C8 C Uani -0.0172(8) 0.6588(5) 0.0320(6) 1.000 0.029(2) d .
C9 C Uani -0.1168(9) 0.6267(5) 0.1262(6) 1.000 0.033(3) d .
H2A H Uiso -0.21940 0.69310 0.36880 1.000 0.0360 c R
H2B H Uiso -0.33100 0.69500 0.22170 1.000 0.0360 c R
H3A H Uiso -0.17160 0.87470 0.36940 1.000 0.0360 c R
H3B H Uiso -0.35950 0.86380 0.30340 1.000 0.0360 c R
H5A H Uiso -0.38720 0.78420 0.03730 1.000 0.0340 c R
H5B H Uiso -0.44320 0.89380 -0.04030 1.000 0.0340 c R
H6A H Uiso -0.26820 0.87900 -0.16030 1.000 0.0370 c R
H6B H Uiso -0.30020 0.75470 -0.13980 1.000 0.0370 c R
H8A H Uiso -0.04650 0.61000 -0.04440 1.000 0.0340 c R
H8B H Uiso 0.09720 0.64540 0.07640 1.000 0.0340 c R
H9A H Uiso -0.23190 0.62450 0.07840 1.000 0.0400 c R
H9B H Uiso -0.08480 0.55380 0.16100 1.000 0.0400 c R

loop_
_atom_type_symbol
_atom_type_description
_atom_type_scat_dispersion_real
_atom_type_scat_dispersion_imag
_atom_type_scat_source
C C 0.0033 0.0016 ' International Tables Vol C Tables 4.2.6.8 and 6.1.1.4'
H H 0.0000 0.0000 ' International Tables Vol C Tables 4.2.6.8 and 6.1.1.4'
Cl Cl 0.1484 0.1585 ' International Tables Vol C Tables 4.2.6.8 and 6.1.1.4'
O O 0.0106 0.0060 ' International Tables Vol C Tables 4.2.6.8 and 6.1.1.4'
Pd Pd -0.9988 1.0072 ' International Tables Vol C Tables 4.2.6.8 and 6.1.1.4'
S S 0.1246 0.1234 ' International Tables Vol C Tables 4.2.6.8 and 6.1.1.4'

loop_
_exptl_crystal_face_index_h
_exptl_crystal_face_index_k
_exptl_crystal_face_index_l
_exptl_crystal_face_perp_dist
_exptl_oxdiff_crystal_face_indexfrac_h
_exptl_oxdiff_crystal_face_indexfrac_k
_exptl_oxdiff_crystal_face_indexfrac_l
_exptl_oxdiff_crystal_face_x
_exptl_oxdiff_crystal_face_y
_exptl_oxdiff_crystal_face_z
-10 0 10 0.0125 -10.0000 -0.0000 10.0000 0.8751 -0.1114 -0.3977
11 0 -9 0.0092 11.0000 0.0000 -9.0000 -0.8877 0.0053 0.4639
10 -2 5 0.0359 10.0000 -2.0000 5.0000 -0.2645 -0.7160 0.6879
-10 2 -5 0.0359 -10.0000 2.0000 -5.0000 0.2645 0.7160 -0.6879
-7 -9 -6 0.0705 -7.0000 -9.0000 -6.0000 0.3440 0.9174 -0.0347
4 -16 -2 0.0919 4.0000 -16.0000 -2.0000 0.1134 0.3422 0.9237
4 11 9 0.0620 3.9951 10.9868 8.9861 -0.1300 -1.0013 -0.1768
-8 9 -4 0.0706 -7.9936 8.9869 -3.9984 0.0320 0.3808 -0.8908

loop_
_geom_angle_atom_site_label_1
_geom_angle_atom_site_label_2
_geom_angle_atom_site_label_3
_geom_angle
_geom_angle_site_symmetry_3
_geom_angle_publ_flag
Cl1 Pd1 Cl2 93.06(6) . yes
Cl1 Pd1 S4 88.17(6) . yes
Cl1 Pd1 S7 177.90(7) . yes
Cl2 Pd1 S4 178.77(6) . yes
Cl2 Pd1 S7 88.52(7) . yes
S4 Pd1 S7 90.25(6) . yes
S4 Pd1 O1 69.96(9) . ?
S7 Pd1 O1 72.40(9) . ?
Cl1 Pd1 O1 105.74(9) . ?
Cl2 Pd1 O1 109.74(10) . ?
O1 Pd1 Pd1 138.28(8) 3_575 ?
S4 Pd1 Pd1 87.95(5) 3_575 ?
S7 Pd1 Pd1 72.80(4) 3_575 ?
Cl1 Pd1 Pd1 108.51(5) 3_575 ?
Cl2 Pd1 Pd1 91.59(5) 3_575 ?
Pd1 S4 C3 103.7(2) . yes
Pd1 S4 C5 106.5(2) . yes
C3 S4 C5 102.9(3) . yes
Pd1 S7 C6 104.4(2) . yes
Pd1 S7 C8 106.1(2) . yes
C6 S7 C8 104.7(3) . yes
C2 O1 C9 117.4(5) . yes
O1 C2 C3 109.9(5) . yes
S4 C3 C2 116.7(4) . yes
S4 C5 C6 113.7(5) . yes
S7 C6 C5 117.5(4) . yes
S7 C8 C9 117.9(5) . yes
O1 C9 C8 111.2(5) . yes
O1 C2 H2A 110.00 . no
O1 C2 H2B 110.00 . no
C3 C2 H2A 110.00 . no
C3 C2 H2B 110.00 . no
H2A C2 H2B 108.00 . no
S4 C3 H3A 108.00 . no
S4 C3 H3B 108.00 . no
C2 C3 H3A 108.00 . no
C2 C3 H3B 108.00 . no
H3A C3 H3B 107.00 . no
S4 C5 H5A 109.00 . no
S4 C5 H5B 109.00 . no
C6 C5 H5A 109.00 . no
C6 C5 H5B 109.00 . no
H5A C5 H5B 108.00 . no
S7 C6 H6A 108.00 . no
S7 C6 H6B 108.00 . no
C5 C6 H6A 108.00 . no
C5 C6 H6B 108.00 . no
H6A C6 H6B 107.00 . no
S7 C8 H8A 108.00 . no
S7 C8 H8B 108.00 . no
C9 C8 H8A 108.00 . no
C9 C8 H8B 108.00 . no
H8A C8 H8B 107.00 . no
O1 C9 H9A 109.00 . no
O1 C9 H9B 109.00 . no
C8 C9 H9A 109.00 . no
C8 C9 H9B 109.00 . no
H9A C9 H9B 108.00 . no

loop_
_geom_bond_atom_site_label_1
_geom_bond_atom_site_label_2
_geom_bond_distance
_geom_bond_site_symmetry_2
_geom_bond_publ_flag
Pd1 Pd1 3.7903(10) 3_575 ?
Pd1 Cl1 2.3278(18) . yes
Pd1 Cl2 2.3292(18) . yes
Pd1 S4 2.2649(18) . yes
Pd1 S7 2.2547(16) . yes
Pd1 O1 2.958(4) . ?
S4 C3 1.824(6) . yes
S4 C5 1.831(6) . yes
S7 C6 1.807(7) . yes
S7 C8 1.813(6) . yes
O1 C2 1.423(8) . yes
O1 C9 1.404(7) . yes
C2 C3 1.514(9) . no
C5 C6 1.508(9) . no
C8 C9 1.499(10) . no
C2 H2A 0.9700 . no
C2 H2B 0.9700 . no
C3 H3A 0.9700 . no
C3 H3B 0.9700 . no
C5 H5A 0.9700 . no
C5 H5B 0.9700 . no
C6 H6A 0.9700 . no
C6 H6B 0.9700 . no
C8 H8A 0.9700 . no
C8 H8B 0.9700 . no
C9 H9A 0.9700 . no
C9 H9B 0.9700 . no

loop_
_geom_torsion_atom_site_label_1
_geom_torsion_atom_site_label_2
_geom_torsion_atom_site_label_3
_geom_torsion_atom_site_label_4
_geom_torsion
_geom_torsion_publ_flag
O1 C2 C3 S4 44.9(6) no
C5 S4 C3 C2 44.2(6) no
C3 S4 C5 C6 -125.4(5) no
S4 C5 C6 S7 31.1(7) no
C8 S7 C6 C5 81.9(6) no
C6 S7 C8 C9 -51.6(5) no
S7 C8 C9 O1 -51.2(7) no
C2 O1 C9 C8 143.4(5) no
C9 O1 C2 C3 -130.1(5) no
Cl1 Pd1 S4 C3 -70.9(2) no
Cl1 Pd1 S4 C5 -179.1(2) no
S7 Pd1 S4 C3 107.7(2) no
S7 Pd1 S4 C5 -0.5(2) no
Cl2 Pd1 S7 C6 -166.0(2) no
Cl2 Pd1 S7 C8 83.8(2) no
S4 Pd1 S7 C6 13.9(2) no
S4 Pd1 S7 C8 -96.3(2) no
Pd1 S4 C3 C2 -66.6(5) no
Pd1 S4 C5 C6 -16.7(5) no
Pd1 S7 C6 C5 -29.3(6) no
Pd1 S7 C8 C9 58.4(5) no
